data_4117212
loop_
_publ_author_name
'Hideko Koshima'
'Kuiling Ding'
'Yosuke Chisaka'
'Teruo Matsuura'

_publ_contact_author
;
Hideko Koshima
Department of Materials Chemistry Faculty of Science and Technology 
RYUKOKU  UNIVERSITY, Seta,  Otsu 520-21, Japan  
;
_publ_contact_author_email ' koshima@chem.ryukoku.ac.jp '
_publ_contact_author_fax ' (81)775-43-7483 '
_publ_contact_author_phone ' (81)775-43-7479 '
_publ_section_title
;
 Generation of Chirality in a Two-Component Molecular Crystal of Acridine
 and Diphenylacetic Acid and Its Absolute Asymmetric Photodecarboxylating
 Condensation
;
_journal_name_full 'Journal of the American Chemical Society'
_journal_page_first 12059
_journal_page_last 12065
_journal_paper_doi 10.1021/ja961106q
_journal_volume 118
_journal_year 1996
_chemical_compound_source 'Synthesis in H. Koshima's laboratoru'
_chemical_formula_moiety 'C13H10N1 Ph2CH'
_chemical_formula_structural 'C13H10N1 Ph2CH'
_chemical_formula_sum 'C53 H46 N2 O'
_chemical_formula_weight 726.96
_chemical_melting_point 427(1)
_chemical_name_common 'Photocondensation product of acridine and diphenylacetic acid'
_space_group_IT_number 1
_symmetry_cell_setting triclinic
_symmetry_Int_Tables_number 1
_symmetry_space_group_name_Hall 'P 1'
_symmetry_space_group_name_H-M 'P 1'
_audit_creation_date 'Sat Apr 20 16:53:06 1996'
_audit_creation_method 'from TEXRAY.INF file'
_audit_update_record 'Tues May 1 1996'
_cell_angle_alpha 90.280(7)
_cell_angle_beta 107.31(1)
_cell_angle_gamma 101.002(6)
_cell_formula_units_Z 1
_cell_length_a 9.871(1)
_cell_length_b 17.6408(9)
_cell_length_c 6.1787(9)
_cell_measurement_reflns_used 25
_cell_measurement_temperature 293.2
_cell_measurement_theta_max 21.5
_cell_measurement_theta_min 19.4
_cell_volume 1006.1(2)
_computing_cell_refinement 'Rigaku/AFC Diffractometer Control'
_computing_data_collection 'Rigaku/AFC Diffractometer Control'
_computing_data_reduction teXsan
_computing_molecular_graphics teXsan
_computing_publication_material teXsan
_computing_structure_refinement teXsan
_computing_structure_solution SHELXS86
_diffrn_ambient_temperature 293.2
_diffrn_measurement_device 'Rigaku AFC7R'
_diffrn_measurement_method \w-2\q
_diffrn_orient_matrix_UB_11 0.04907
_diffrn_orient_matrix_UB_12 -0.04111
_diffrn_orient_matrix_UB_13 0.08004
_diffrn_orient_matrix_UB_21 0.07428
_diffrn_orient_matrix_UB_22 0.04050
_diffrn_orient_matrix_UB_23 0.10845
_diffrn_orient_matrix_UB_31 -0.06174
_diffrn_orient_matrix_UB_32 -0.00440
_diffrn_orient_matrix_UB_33 0.10342
_diffrn_radiation_detector 'scintillation counter'
_diffrn_radiation_monochromator graphite
_diffrn_radiation_source 'Rigaku rotating anode'
_diffrn_radiation_type 'Mo K\a'
_diffrn_radiation_wavelength 0.7107
_diffrn_reflns_av_R_equivalents 1.26
_diffrn_reflns_av_sigmaI/netI 0.000
_diffrn_reflns_limit_h_max 11
_diffrn_reflns_limit_h_min 0
_diffrn_reflns_limit_k_max 20
_diffrn_reflns_limit_k_min -20
_diffrn_reflns_limit_l_max 7
_diffrn_reflns_limit_l_min -7
_diffrn_reflns_number 3771
_diffrn_reflns_reduction_process 'Lp corrections applied'
_diffrn_reflns_theta_max 0.00
_diffrn_reflns_theta_min 0.00
_diffrn_standards_decay_% -0.10
_diffrn_standards_interval_count 150
_diffrn_standards_number 3
_exptl_absorpt_coefficient_mu 0.070
_exptl_absorpt_correction_T_max 1.000
_exptl_absorpt_correction_T_min 0.750
_exptl_absorpt_correction_type '\y scans(North,Phillips & Mathews,1968)'
_exptl_crystal_colour colorless
_exptl_crystal_density_diffrn 1.200
_exptl_crystal_description prismatic
_exptl_crystal_F_000 386.00
_exptl_crystal_size_max 0.700
_exptl_crystal_size_mid 0.600
_exptl_crystal_size_min 0.400
_refine_diff_density_max 0.14
_refine_diff_density_min -0.13
_refine_ls_extinction_coef 0.00000
_refine_ls_extinction_method 'Zachariasen(1967) type 2 gaussian isotropic'
_refine_ls_goodness_of_fit_obs 1.400
_refine_ls_hydrogen_treatment refall
_refine_ls_matrix_type full
_refine_ls_number_constraints 0
_refine_ls_number_parameters 687
_refine_ls_number_reflns 3161
_refine_ls_number_restraints 0
_refine_ls_R_factor_obs 0.0330
_refine_ls_shift/esd_max 1.3280
_refine_ls_shift/esd_mean 0.0000
_refine_ls_structure_factor_coef F
_refine_ls_weighting_details 'w = 1/[\s^2^(Fo) + 0.00090|Fo|^2^]'
_refine_ls_weighting_scheme calc
_refine_ls_wR_factor_obs 0.0500
_reflns_number_observed 3161
_reflns_number_total 3548
_reflns_observed_criterion >3.0sigma(I)
_cod_data_source_file ja961106q_2.cif
_cod_data_source_block Photoproduct_of_acridine_diphenylacetic_acid
_cod_depositor_comments
;
The following automatic conversions were performed:

'_refine_ls_weighting_scheme' value 'w = 1/[\s^2^(Fo) +
0.00090|Fo|^2^]' was changed to 'calc'. New tag
'_refine_ls_weighting_details' was created. The value of the new tag
was set to 'w = 1/[\s^2^(Fo) + 0.00090|Fo|^2^]'.

Automatic conversion script
Id: cif_fix_values 3143 2015-03-26 13:38:13Z robertas 
;
_cod_original_sg_symbol_H-M 'P 1 '
_cod_original_formula_sum 'C53 H46 N2 O '
_cod_database_code 4117212

loop_
_symmetry_equiv_pos_as_xyz
'   +x,   +y,   +z'

loop_
_atom_site_aniso_label
_atom_site_aniso_U_11
_atom_site_aniso_U_22
_atom_site_aniso_U_33
_atom_site_aniso_U_12
_atom_site_aniso_U_13
_atom_site_aniso_U_23
O 0.190(4) 0.061(2) 0.233(5) -0.002(2) 0.152(4) -0.009(2)
N(1) 0.050(1) 0.056(1) 0.053(1) 0.0152(10) 0.0144(10) 0.0114(10)
N(2) 0.043(1) 0.050(1) 0.055(1) 0.0057(9) 0.0154(9) -0.0036(9)
C(1) 0.048(1) 0.067(2) 0.056(1) 0.021(1) 0.015(1) 0.019(1)
C(2) 0.083(2) 0.072(2) 0.075(2) 0.038(2) 0.032(2) 0.021(2)
C(3) 0.092(3) 0.099(3) 0.087(2) 0.050(2) 0.047(2) 0.029(2)
C(4) 0.076(2) 0.118(3) 0.084(2) 0.047(2) 0.042(2) 0.033(2)
C(5) 0.056(2) 0.100(3) 0.078(2) 0.016(2) 0.026(2) 0.028(2)
C(6) 0.045(1) 0.079(2) 0.060(2) 0.014(1) 0.014(1) 0.020(1)
C(7) 0.046(1) 0.064(2) 0.067(2) -0.006(1) 0.013(1) 0.013(1)
C(8) 0.045(1) 0.055(2) 0.051(1) -0.001(1) 0.007(1) 0.007(1)
C(9) 0.058(2) 0.049(2) 0.061(2) -0.010(1) 0.013(1) 0.000(1)
C(10) 0.062(2) 0.047(1) 0.056(2) 0.001(1) 0.016(1) 0.001(1)
C(11) 0.050(1) 0.047(1) 0.044(1) 0.005(1) 0.011(1) 0.0052(10)
C(12) 0.057(2) 0.048(1) 0.054(2) 0.005(1) 0.020(1) 0.009(1)
C(13) 0.044(1) 0.052(1) 0.047(1) 0.008(1) 0.008(1) 0.010(1)
C(14) 0.045(1) 0.051(1) 0.041(1) -0.001(1) 0.006(1) 0.0002(10)
C(15) 0.050(1) 0.051(1) 0.060(2) -0.003(1) 0.018(1) -0.005(1)
C(16) 0.102(3) 0.061(2) 0.068(2) 0.001(2) 0.038(2) -0.008(1)
C(17) 0.123(4) 0.077(3) 0.113(3) 0.007(3) 0.065(3) -0.022(2)
C(18) 0.086(3) 0.058(2) 0.176(5) -0.003(2) 0.069(3) -0.030(3)
C(19) 0.074(3) 0.068(2) 0.159(5) 0.018(2) 0.008(3) -0.008(3)
C(20) 0.072(2) 0.070(2) 0.104(3) 0.021(2) -0.002(2) -0.023(2)
C(21) 0.045(1) 0.049(1) 0.046(1) 0.007(1) 0.013(1) 0.002(1)
C(22) 0.061(2) 0.057(2) 0.055(2) -0.001(1) 0.011(1) 0.006(1)
C(23) 0.058(2) 0.062(2) 0.074(2) -0.002(1) 0.005(2) -0.008(2)
C(24) 0.070(2) 0.057(2) 0.093(3) -0.006(2) 0.023(2) 0.007(2)
C(25) 0.093(3) 0.064(2) 0.079(2) -0.004(2) 0.015(2) 0.023(2)
C(26) 0.070(2) 0.063(2) 0.055(2) -0.002(1) 0.008(1) 0.010(1)
C(27) 0.042(1) 0.064(2) 0.053(1) 0.011(1) 0.018(1) -0.002(1)
C(28) 0.060(2) 0.077(2) 0.059(2) 0.012(2) 0.018(1) 0.007(1)
C(29) 0.070(2) 0.108(3) 0.058(2) 0.019(2) 0.014(2) 0.013(2)
C(30) 0.066(2) 0.115(3) 0.053(2) 0.019(2) 0.008(2) -0.004(2)
C(31) 0.050(2) 0.092(2) 0.064(2) 0.007(2) 0.012(1) -0.015(2)
C(32) 0.040(1) 0.067(2) 0.055(1) 0.008(1) 0.014(1) -0.010(1)
C(33) 0.042(1) 0.055(2) 0.063(2) 0.000(1) 0.016(1) -0.014(1)
C(34) 0.040(1) 0.048(1) 0.062(2) 0.002(1) 0.018(1) -0.006(1)
C(35) 0.052(2) 0.043(1) 0.080(2) 0.000(1) 0.019(1) -0.002(1)
C(36) 0.052(2) 0.049(2) 0.072(2) 0.004(1) 0.016(1) 0.009(1)
C(37) 0.047(1) 0.052(1) 0.054(1) 0.007(1) 0.017(1) 0.003(1)
C(38) 0.069(2) 0.048(2) 0.061(2) 0.001(1) 0.002(1) 0.001(1)
C(39) 0.041(1) 0.048(1) 0.052(1) 0.007(1) 0.016(1) -0.002(1)
C(40) 0.049(1) 0.052(1) 0.054(1) 0.009(1) 0.024(1) 0.003(1)
C(41) 0.044(1) 0.043(1) 0.058(1) 0.005(1) 0.014(1) -0.003(1)
C(42) 0.073(2) 0.063(2) 0.071(2) 0.025(2) 0.036(2) 0.012(1)
C(43) 0.092(2) 0.057(2) 0.070(2) 0.016(2) 0.032(2) 0.009(1)
C(44) 0.079(2) 0.050(2) 0.082(2) 0.014(1) 0.011(2) 0.011(1)
C(45) 0.059(2) 0.057(2) 0.111(3) 0.021(1) 0.021(2) 0.007(2)
C(46) 0.049(1) 0.054(2) 0.083(2) 0.008(1) 0.025(1) 0.001(1)
C(47) 0.045(1) 0.047(1) 0.055(1) 0.008(1) 0.017(1) 0.008(1)
C(48) 0.055(2) 0.058(2) 0.092(2) 0.006(1) 0.032(2) 0.007(2)
C(49) 0.063(2) 0.060(2) 0.124(3) -0.005(2) 0.034(2) 0.006(2)
C(50) 0.075(2) 0.049(2) 0.096(3) -0.004(2) 0.006(2) -0.002(2)
C(51) 0.095(3) 0.072(2) 0.079(2) 0.015(2) 0.028(2) -0.011(2)
C(52) 0.065(2) 0.068(2) 0.076(2) -0.003(2) 0.031(2) -0.010(2)
C(53) 0.215(8) 0.059(3) 0.201(8) 0.001(3) 0.144(7) -0.005(3)

loop_
_atom_site_label
_atom_site_fract_x
_atom_site_fract_y
_atom_site_fract_z
_atom_site_U_iso_or_equiv
_atom_site_thermal_displace_type
_atom_site_calc_flag
_atom_site_occupancy
_atom_site_refinement_flags
O -0.3947 0.0285 -0.8217 0.146(2) Uani d 1.00 S
N1 -0.5121(6) -0.1340(2) -0.753(1) 0.0524(6) Uani d 1.00 .
N2 -0.1528(6) -0.6133(2) -0.623(1) 0.0496(6) Uani d 1.00 .
C1 -0.6048(6) -0.1471(3) -0.624(1) 0.0560(8) Uani d 1.00 .
C2 -0.6174(7) -0.0846(3) -0.492(1) 0.072(1) Uani d 1.00 .
C3 -0.7045(7) -0.0959(3) -0.356(1) 0.084(1) Uani d 1.00 .
C4 -0.7870(7) -0.1697(3) -0.349(1) 0.085(1) Uani d 1.00 .
C5 -0.7777(7) -0.2306(4) -0.474(1) 0.077(1) Uani d 1.00 .
C6 -0.6863(6) -0.2220(3) -0.615(1) 0.0614(8) Uani d 1.00 .
C7 -0.6684(6) -0.2831(3) -0.745(1) 0.0624(9) Uani d 1.00 .
C8 -0.5752(6) -0.2703(3) -0.871(1) 0.0539(7) Uani d 1.00 .
C9 -0.5469(6) -0.3306(3) -1.005(1) 0.0603(8) Uani d 1.00 .
C10 -0.4329(6) -0.3205(3) -1.080(1) 0.0566(8) Uani d 1.00 .
C11 -0.3235(6) -0.2449(2) -1.034(1) 0.0484(7) Uani d 1.00 .
C12 -0.3977(6) -0.1781(3) -1.013(1) 0.0530(7) Uani d 1.00 .
C13 -0.4977(6) -0.1928(2) -0.869(1) 0.0489(7) Uani d 1.00 .
C14 -0.2449(6) -0.2312(3) -1.217(1) 0.0490(7) Uani d 1.00 .
C15 -0.1740(6) -0.2979(3) -1.248(1) 0.0553(7) Uani d 1.00 .
C16 -0.2160(7) -0.3367(3) -1.462(1) 0.077(1) Uani d 1.00 .
C17 -0.1582(9) -0.3984(3) -1.501(1) 0.100(2) Uani d 1.00 .
C18 -0.0561(8) -0.4228(3) -1.325(2) 0.103(2) Uani d 1.00 .
C19 -0.0157(7) -0.3871(3) -1.113(2) 0.106(2) Uani d 1.00 .
C20 -0.0753(7) -0.3241(3) -1.073(1) 0.088(1) Uani d 1.00 .
C21 -0.1403(6) -0.1531(3) -1.176(1) 0.0473(7) Uani d 1.00 .
C22 -0.0360(6) -0.1287(3) -0.968(1) 0.0606(8) Uani d 1.00 .
C23 0.0537(7) -0.0562(3) -0.937(1) 0.0699(9) Uani d 1.00 .
C24 0.0424(7) -0.0075(3) -1.109(1) 0.077(1) Uani d 1.00 .
C25 -0.0578(7) -0.0314(3) -1.316(1) 0.084(1) Uani d 1.00 .
C26 -0.1492(7) -0.1032(3) -1.349(1) 0.0673(9) Uani d 1.00 .
C27 -0.2480(6) -0.6299(3) -0.839(1) 0.0526(7) Uani d 1.00 .
C28 -0.2620(7) -0.5693(3) -0.989(1) 0.0659(9) Uani d 1.00 .
C29 -0.3518(7) -0.5841(4) -1.208(1) 0.080(1) Uani d 1.00 .
C30 -0.4317(7) -0.6580(3) -1.286(1) 0.080(1) Uani d 1.00 .
C31 -0.4197(7) -0.7176(3) -1.147(1) 0.0709(10) Uani d 1.00 .
C32 -0.3279(6) -0.7052(3) -0.919(1) 0.0542(7) Uani d 1.00 .
C33 -0.3063(6) -0.7640(3) -0.768(1) 0.0548(8) Uani d 1.00 .
C34 -0.2089(6) -0.7482(3) -0.554(1) 0.0504(7) Uani d 1.00 .
C35 -0.1753(6) -0.8080(3) -0.397(1) 0.0601(8) Uani d 1.00 .
C36 -0.0793(6) -0.7923(3) -0.191(1) 0.0590(8) Uani d 1.00 .
C37 -0.0006(6) -0.7126(3) -0.090(1) 0.0510(7) Uani d 1.00 .
C38 -0.0213(7) -0.6499(3) -0.262(1) 0.0651(9) Uani d 1.00 .
C39 -0.1344(6) -0.6703(2) -0.489(1) 0.0469(7) Uani d 1.00 .
C40 0.1638(6) -0.7085(2) 0.026(1) 0.0500(7) Uani d 1.00 .
C41 0.1997(6) -0.7709(2) 0.190(1) 0.0492(7) Uani d 1.00 .
C42 0.1330(7) -0.7895(3) 0.357(1) 0.0647(9) Uani d 1.00 .
C43 0.1720(7) -0.8444(3) 0.509(1) 0.072(1) Uani d 1.00 .
C44 0.2789(7) -0.8822(3) 0.495(1) 0.0733(10) Uani d 1.00 .
C45 0.3457(7) -0.8655(3) 0.332(1) 0.076(1) Uani d 1.00 .
C46 0.3061(6) -0.8105(3) 0.180(1) 0.0618(9) Uani d 1.00 .
C47 0.2406(6) -0.6290(3) 0.143(1) 0.0491(7) Uani d 1.00 .
C48 0.3691(6) -0.5927(3) 0.111(1) 0.0670(9) Uani d 1.00 .
C49 0.4446(7) -0.5226(3) 0.223(1) 0.084(1) Uani d 1.00 .
C50 0.3935(7) -0.4869(3) 0.368(1) 0.080(1) Uani d 1.00 .
C51 0.2653(7) -0.5207(3) 0.401(1) 0.082(1) Uani d 1.00 .
C52 0.1892(7) -0.5912(3) 0.289(1) 0.0701(10) Uani d 1.00 .
C53 -0.303(1) 0.0369(3) -0.947(2) 0.144(3) Uani d 1.00 .
H1 -0.563(6) -0.034(3) -0.510(8) 0.11(1) Uiso calc 1.00 .
H2 -0.719(6) -0.052(3) -0.261(8) 0.10(1) Uiso calc 1.00 .
H3 -0.846(7) -0.171(3) -0.236(10) 0.13(1) Uiso calc 1.00 .
H4 -0.831(4) -0.279(2) -0.471(6) 0.067(10) Uiso calc 1.00 .
H5 -0.716(4) -0.335(2) -0.745(5) 0.060(8) Uiso calc 1.00 .
H6 -0.606(4) -0.377(2) -1.020(5) 0.057(8) Uiso calc 1.00 .
H7 -0.409(4) -0.361(2) -1.162(6) 0.060(8) Uiso calc 1.00 .
H8 -0.254(3) -0.249(2) -0.891(5) 0.049(7) Uiso calc 1.00 .
H9 -0.452(3) -0.170(2) -1.161(6) 0.052(7) Uiso calc 1.00 .
H10 -0.325(4) -0.128(2) -0.955(5) 0.067(8) Uiso calc 1.00 .
H11 -0.298(7) -0.314(4) -1.59(1) 0.13(1) Uiso calc 1.00 .
H12 -0.18(1) -0.433(7) -1.65(2) 0.250(9) Uiso calc 1.00 .
H13 -0.022(7) -0.460(4) -1.361(10) 0.11(1) Uiso calc 1.00 .
H14 0.035(6) -0.401(3) -0.960(9) 0.11(1) Uiso calc 1.00 .
H15 -0.049(6) -0.304(3) -0.912(10) 0.11(1) Uiso calc 1.00 .
H16 -0.023(4) -0.163(2) -0.833(7) 0.077(9) Uiso calc 1.00 .
H17 0.118(5) -0.039(3) -0.793(7) 0.09(1) Uiso calc 1.00 .
H18 0.106(5) 0.042(3) -1.091(8) 0.10(1) Uiso calc 1.00 .
H19 -0.065(6) 0.002(3) -1.419(9) 0.11(1) Uiso calc 1.00 .
H20 -0.220(4) -0.119(2) -1.501(7) 0.079(10) Uiso calc 1.00 .
H21 -0.320(3) -0.229(2) -1.362(5) 0.047(7) Uiso calc 1.00 .
H22 -0.197(6) -0.520(3) -0.936(8) 0.09(1) Uiso calc 1.00 .
H23 -0.362(4) -0.545(2) -1.307(7) 0.069(9) Uiso calc 1.00 .
H24 -0.494(6) -0.667(3) -1.463(9) 0.10(1) Uiso calc 1.00 .
H25 -0.472(5) -0.769(3) -1.205(7) 0.09(1) Uiso calc 1.00 .
H26 -0.354(4) -0.818(2) -0.818(6) 0.063(9) Uiso calc 1.00 .
H27 -0.223(4) -0.859(2) -0.451(6) 0.066(9) Uiso calc 1.00 .
H28 -0.057(5) -0.837(3) -0.102(7) 0.08(1) Uiso calc 1.00 .
H29 -0.040(4) -0.698(2) 0.030(6) 0.062(8) Uiso calc 1.00 .
H30 -0.031(6) -0.605(4) -0.203(10) 0.13(1) Uiso calc 1.00 .
H31 0.074(6) -0.632(3) -0.298(8) 0.10(1) Uiso calc 1.00 .
H32 0.077(5) -0.758(3) 0.384(7) 0.08(1) Uiso calc 1.00 .
H33 0.118(5) -0.857(3) 0.629(8) 0.10(1) Uiso calc 1.00 .
H34 0.314(5) -0.921(3) 0.604(8) 0.09(1) Uiso calc 1.00 .
H35 0.422(6) -0.893(3) 0.321(8) 0.11(1) Uiso calc 1.00 .
H36 0.358(4) -0.800(2) 0.066(6) 0.066(8) Uiso calc 1.00 .
H37 0.407(4) -0.617(2) -0.002(6) 0.075(9) Uiso calc 1.00 .
H38 0.528(7) -0.496(4) 0.19(1) 0.14(1) Uiso calc 1.00 .
H39 0.434(6) -0.438(3) 0.437(9) 0.11(1) Uiso calc 1.00 .
H40 0.221(6) -0.497(4) 0.509(10) 0.13(1) Uiso calc 1.00 .
H41 0.103(6) -0.611(3) 0.315(9) 0.12(1) Uiso calc 1.00 .
H42 0.207(3) -0.715(2) -0.106(6) 0.052(8) Uiso calc 1.00 .
H43 -0.34(1) 0.018(7) -1.08(2) 0.202(9) Uiso calc 1.00 .
H44 -0.23(1) 0.003(5) -0.93(2) 0.184(7) Uiso calc 1.00 .
H45 -0.29(1) 0.088(7) -0.99(2) 0.22(1) Uiso calc 1.00 .
H46 -0.426(7) -0.016(4) -0.78(1) 0.14(1) Uiso calc 1.00 .

loop_
_atom_type_symbol
_atom_type_oxidation_number
_atom_type_number_in_cell
_atom_type_scat_dispersion_real
_atom_type_scat_dispersion_imag
_atom_type_scat_source
O 0 1 0.011 0.006
;International Tables for Crystallography
(1992, Vol. C, Tables 4.2.6.8 and 6.1.1.1)
;
N 0 2 0.006 0.003
;International Tables for Crystallography
(1992, Vol. C, Tables 4.2.6.8 and 6.1.1.1)
;
C 0 53 0.003 0.002
;International Tables for Crystallography
(1992, Vol. C, Tables 4.2.6.8 and 6.1.1.1)
;
H 0 46 0.000 0.000
;International Tables for Crystallography
(1992, Vol. C, Table 6.1.1.2)
;

loop_
_geom_angle_atom_site_label_1
_geom_angle_atom_site_label_2
_geom_angle_atom_site_label_3
_geom_angle
_geom_angle_site_symmetry_1
_geom_angle_site_symmetry_2
_geom_angle_site_symmetry_3
_geom_angle_publ_flag
N(1) H(1) O 64(1) 1_555 1_555 1_555 no
N(1) H(10) O 62.2(7) 1_555 1_555 1_555 no
O H(46) N(1) 166(6) 1_555 1_555 1_555 no

loop_
_geom_bond_atom_site_label_1
_geom_bond_atom_site_label_2
_geom_bond_distance
_geom_bond_site_symmetry_1
_geom_bond_site_symmetry_2
_geom_bond_publ_flag
O C(53) 1.346(7) 1_555 1_555 yes
O H(46) 0.86(7) 1_555 1_555 no
N(1) C(1) 1.371(4) 1_555 1_555 yes
N(1) C(13) 1.313(4) 1_555 1_555 yes
N(2) C(27) 1.374(3) 1_555 1_555 yes
N(2) C(39) 1.311(3) 1_555 1_555 yes
C(1) C(2) 1.414(5) 1_555 1_555 yes
C(1) C(6) 1.421(4) 1_555 1_555 yes
C(2) C(3) 1.359(5) 1_555 1_555 yes
C(2) H(1) 0.98(5) 1_555 1_555 no
C(3) C(4) 1.407(6) 1_555 1_555 yes
C(3) H(2) 1.02(5) 1_555 1_555 no
C(4) C(5) 1.354(6) 1_555 1_555 yes
C(4) H(3) 1.03(6) 1_555 1_555 no
C(5) C(6) 1.417(5) 1_555 1_555 yes
C(5) H(4) 0.92(4) 1_555 1_555 no
C(6) C(7) 1.408(5) 1_555 1_555 yes
C(7) C(8) 1.365(4) 1_555 1_555 yes
C(7) H(5) 0.95(4) 1_555 1_555 no
C(8) C(9) 1.460(4) 1_555 1_555 yes
C(8) C(13) 1.431(4) 1_555 1_555 yes
C(9) C(10) 1.321(4) 1_555 1_555 yes
C(9) H(6) 0.89(4) 1_555 1_555 no
C(10) C(11) 1.512(4) 1_555 1_555 yes
C(10) H(7) 0.98(3) 1_555 1_555 no
C(11) C(12) 1.525(4) 1_555 1_555 yes
C(11) C(14) 1.548(4) 1_555 1_555 yes
C(11) H(8) 0.96(3) 1_555 1_555 no
C(12) C(13) 1.503(4) 1_555 1_555 yes
C(12) H(9) 0.94(3) 1_555 1_555 no
C(12) H(10) 1.01(4) 1_555 1_555 no
C(14) C(15) 1.518(4) 1_555 1_555 yes
C(14) C(21) 1.525(4) 1_555 1_555 yes
C(14) H(21) 0.98(3) 1_555 1_555 no
C(15) C(16) 1.393(4) 1_555 1_555 yes
C(15) C(20) 1.373(5) 1_555 1_555 yes
C(16) C(17) 1.372(6) 1_555 1_555 yes
C(16) H(11) 1.08(6) 1_555 1_555 no
C(17) C(18) 1.377(8) 1_555 1_555 yes
C(17) H(12) 1.1(1) 1_555 1_555 no
C(18) C(19) 1.366(8) 1_555 1_555 yes
C(18) H(13) 0.85(7) 1_555 1_555 no
C(19) C(20) 1.405(6) 1_555 1_555 yes
C(19) H(14) 0.98(5) 1_555 1_555 no
C(20) H(15) 1.00(6) 1_555 1_555 no
C(21) C(22) 1.390(4) 1_555 1_555 yes
C(21) C(26) 1.383(4) 1_555 1_555 yes
C(22) C(23) 1.386(4) 1_555 1_555 yes
C(22) H(16) 1.03(4) 1_555 1_555 no
C(23) C(24) 1.363(5) 1_555 1_555 yes
C(23) H(17) 0.94(5) 1_555 1_555 no
C(24) C(25) 1.367(6) 1_555 1_555 yes
C(24) H(18) 0.96(5) 1_555 1_555 no
C(25) C(26) 1.383(5) 1_555 1_555 yes
C(25) H(19) 0.87(6) 1_555 1_555 no
C(26) H(20) 0.99(4) 1_555 1_555 no
C(27) C(28) 1.417(5) 1_555 1_555 yes
C(27) C(32) 1.412(4) 1_555 1_555 yes
C(28) C(29) 1.372(5) 1_555 1_555 yes
C(28) H(22) 0.97(5) 1_555 1_555 no
C(29) C(30) 1.389(6) 1_555 1_555 yes
C(29) H(23) 0.92(4) 1_555 1_555 no
C(30) C(31) 1.358(6) 1_555 1_555 yes
C(30) H(24) 1.08(5) 1_555 1_555 no
C(31) C(32) 1.421(4) 1_555 1_555 yes
C(31) H(25) 0.96(5) 1_555 1_555 no
C(32) C(33) 1.402(4) 1_555 1_555 yes
C(33) C(34) 1.374(4) 1_555 1_555 yes
C(33) H(26) 0.98(4) 1_555 1_555 no
C(34) C(35) 1.456(4) 1_555 1_555 yes
C(34) C(39) 1.423(3) 1_555 1_555 yes
C(35) C(36) 1.331(4) 1_555 1_555 yes
C(35) H(27) 0.95(4) 1_555 1_555 no
C(36) C(37) 1.501(4) 1_555 1_555 yes
C(36) H(28) 0.99(4) 1_555 1_555 no
C(37) C(38) 1.538(4) 1_555 1_555 yes
C(37) C(40) 1.554(4) 1_555 1_555 yes
C(37) H(29) 0.99(3) 1_555 1_555 no
C(38) C(39) 1.502(4) 1_555 1_555 yes
C(38) H(30) 0.91(6) 1_555 1_555 no
C(38) H(31) 1.03(5) 1_555 1_555 no
C(40) C(41) 1.520(4) 1_555 1_555 yes
C(40) C(47) 1.525(4) 1_555 1_555 yes
C(40) H(42) 1.04(3) 1_555 1_555 no
C(41) C(42) 1.389(4) 1_555 1_555 yes
C(41) C(46) 1.384(4) 1_555 1_555 yes
C(42) C(43) 1.379(5) 1_555 1_555 yes
C(42) H(32) 0.90(5) 1_555 1_555 no
C(43) C(44) 1.371(5) 1_555 1_555 yes
C(43) H(33) 1.04(5) 1_555 1_555 no
C(44) C(45) 1.368(6) 1_555 1_555 yes
C(44) H(34) 1.00(5) 1_555 1_555 no
C(45) C(46) 1.383(5) 1_555 1_555 yes
C(45) H(35) 0.99(5) 1_555 1_555 no
C(46) H(36) 0.99(3) 1_555 1_555 no
C(47) C(48) 1.380(4) 1_555 1_555 yes
C(47) C(52) 1.383(4) 1_555 1_555 yes
C(48) C(49) 1.378(5) 1_555 1_555 yes
C(48) H(37) 1.01(4) 1_555 1_555 no
C(49) C(50) 1.352(6) 1_555 1_555 yes
C(49) H(38) 0.95(7) 1_555 1_555 no
C(50) C(51) 1.367(6) 1_555 1_555 yes
C(50) H(39) 0.93(6) 1_555 1_555 no
C(51) C(52) 1.384(5) 1_555 1_555 yes
C(51) H(40) 1.02(6) 1_555 1_555 no
C(52) H(41) 0.92(6) 1_555 1_555 no
C(53) H(43) 0.8(1) 1_555 1_555 no
C(53) H(44) 1.04(9) 1_555 1_555 no
C(53) H(45) 1.0(1) 1_555 1_555 no

loop_
_geom_contact_atom_site_label_1
_geom_contact_atom_site_label_2
_geom_contact_distance
_geom_contact_site_symmetry_1
_geom_contact_site_symmetry_2
O H(26) 2.66(4) 1_555 1_545
O H(35) 2.80(5) 1_555 1_646
O H(27) 2.90(4) 1_555 1_545
O N(1) 2.963(4) 1_555 1_555
O H(1) 2.98(5) 1_555 1_555
O H(10) 3.13(3) 1_555 1_555
O H(2) 3.56(5) 1_555 1_556
O H(19) 3.57(6) 1_555 1_554
O C(33) 3.586(5) 1_555 1_545
N(1) H(20) 2.80(4) 1_555 1_554
N(1) H(21) 3.28(3) 1_555 1_554
N(2) H(41) 2.66(6) 1_555 1_556
N(2) H(13) 2.99(7) 1_555 1_554
N(2) H(29) 3.17(4) 1_555 1_556
N(2) H(12) 3.2(1) 1_555 1_554
N(2) C(52) 3.524(4) 1_555 1_556
N(2) H(23) 3.59(4) 1_555 1_554
C(1) H(9) 2.88(3) 1_555 1_554
C(1) H(46) 2.97(8) 1_555 1_555
C(1) H(21) 3.39(3) 1_555 1_554
C(1) H(17) 3.53(4) 1_555 1_655
C(1) H(20) 3.58(4) 1_555 1_554
C(2) H(9) 2.85(3) 1_555 1_554
C(2) H(17) 2.97(5) 1_555 1_655
C(2) H(46) 3.05(7) 1_555 1_555
C(2) H(34) 3.17(5) 1_555 1_646
C(2) H(43) 3.4(1) 1_555 1_554
C(2) H(35) 3.57(5) 1_555 1_646
C(3) H(9) 2.98(3) 1_555 1_554
C(3) H(17) 3.04(5) 1_555 1_655
C(3) H(34) 3.07(5) 1_555 1_646
C(4) H(9) 3.16(3) 1_555 1_554
C(4) H(16) 3.22(4) 1_555 1_655
C(4) C(13) 3.539(4) 1_555 1_554
C(5) H(16) 3.18(4) 1_555 1_655
C(5) H(9) 3.19(3) 1_555 1_554
C(5) H(15) 3.24(6) 1_555 1_655
C(6) H(9) 3.06(3) 1_555 1_554
C(6) H(21) 3.51(3) 1_555 1_554
C(6) H(15) 3.52(6) 1_555 1_655
C(6) H(16) 3.55(4) 1_555 1_655
C(7) H(14) 3.16(5) 1_555 1_655
C(7) H(39) 3.18(5) 1_555 1_656
C(7) H(21) 3.50(3) 1_555 1_554
C(7) H(15) 3.53(5) 1_555 1_655
C(8) H(11) 3.02(7) 1_555 1_554
C(8) H(21) 3.37(3) 1_555 1_554
C(8) H(39) 3.52(5) 1_555 1_656
C(9) H(11) 2.96(6) 1_555 1_554
C(9) H(38) 3.29(6) 1_555 1_656
C(9) H(39) 3.36(5) 1_555 1_656
C(10) H(11) 2.93(6) 1_555 1_554
C(10) H(39) 3.39(6) 1_555 1_657
C(10) H(38) 3.53(7) 1_555 1_656
C(11) H(11) 2.98(6) 1_555 1_554
C(12) H(20) 3.18(4) 1_555 1_554
C(12) H(44) 3.28(9) 1_555 1_555
C(12) H(46) 3.29(7) 1_555 1_555
C(12) H(43) 3.4(1) 1_555 1_555
C(13) H(20) 3.04(4) 1_555 1_554
C(13) H(46) 3.07(7) 1_555 1_555
C(13) H(21) 3.24(3) 1_555 1_554
C(13) H(11) 3.33(6) 1_555 1_554
C(13) H(3) 3.60(6) 1_555 1_556
C(15) H(3) 3.55(6) 1_555 1_456
C(16) H(8) 3.04(3) 1_555 1_556
C(16) H(39) 3.45(6) 1_555 1_657
C(16) H(38) 3.60(6) 1_555 1_657
C(17) H(38) 3.26(6) 1_555 1_657
C(17) H(22) 3.31(5) 1_555 1_556
C(17) H(15) 3.37(5) 1_555 1_556
C(17) H(23) 3.41(4) 1_555 1_555
C(17) H(4) 3.46(4) 1_555 1_456
C(18) H(30) 3.34(6) 1_555 1_556
C(18) H(4) 3.35(4) 1_555 1_456
C(18) H(23) 3.39(4) 1_555 1_555
C(18) H(22) 3.43(5) 1_555 1_555
C(19) H(22) 3.08(5) 1_555 1_555
C(19) H(5) 3.11(3) 1_555 1_455
C(20) H(12) 3.5(1) 1_555 1_554
C(20) H(3) 3.53(6) 1_555 1_456
C(20) H(5) 3.57(3) 1_555 1_455
C(21) H(3) 3.12(6) 1_555 1_456
C(21) H(44) 3.50(10) 1_555 1_555
C(22) H(3) 3.04(6) 1_555 1_456
C(22) H(44) 3.30(10) 1_555 1_555
C(23) H(44) 3.14(9) 1_555 1_555
C(23) H(3) 3.22(6) 1_555 1_456
C(23) H(2) 3.41(5) 1_555 1_456
C(24) H(2) 3.01(5) 1_555 1_456
C(24) H(33) 3.20(5) 1_555 1_547
C(24) H(44) 3.20(9) 1_555 1_555
C(24) H(28) 3.33(4) 1_555 1_546
C(24) H(3) 3.45(6) 1_555 1_456
C(25) H(33) 3.31(5) 1_555 1_547
C(25) H(2) 3.35(5) 1_555 1_456
C(25) H(44) 3.41(9) 1_555 1_555
C(25) H(3) 3.48(6) 1_555 1_456
C(26) H(3) 3.33(6) 1_555 1_456
C(26) H(44) 3.54(9) 1_555 1_555
C(27) H(29) 2.87(4) 1_555 1_556
C(27) H(41) 3.26(6) 1_555 1_556
C(27) H(37) 3.31(4) 1_555 1_656
C(27) H(30) 3.51(6) 1_555 1_556
C(27) H(12) 3.5(1) 1_555 1_554
C(27) H(38) 3.56(6) 1_555 1_656
C(28) H(12) 3.0(1) 1_555 1_554
C(28) H(38) 3.08(6) 1_555 1_656
C(28) H(30) 3.11(6) 1_555 1_556
C(28) H(37) 3.19(4) 1_555 1_656
C(28) H(29) 3.42(3) 1_555 1_556
C(29) H(37) 2.99(4) 1_555 1_656
C(29) H(30) 3.24(6) 1_555 1_556
C(29) H(38) 3.49(6) 1_555 1_656
C(30) H(37) 2.87(4) 1_555 1_656
C(30) C(39) 3.561(4) 1_555 1_556
C(31) H(37) 2.99(4) 1_555 1_656
C(31) H(36) 3.03(4) 1_555 1_656
C(31) H(29) 3.52(3) 1_555 1_556
C(32) H(29) 2.93(3) 1_555 1_556
C(32) H(36) 3.20(4) 1_555 1_656
C(32) H(37) 3.21(4) 1_555 1_656
C(33) H(45) 3.0(1) 1_555 1_565
C(33) H(36) 3.10(3) 1_555 1_656
C(33) H(29) 3.25(4) 1_555 1_556
C(33) H(35) 3.35(5) 1_555 1_656
C(33) H(32) 3.59(5) 1_555 1_556
C(34) H(32) 2.99(5) 1_555 1_556
C(34) H(29) 3.49(4) 1_555 1_556
C(34) H(24) 3.57(5) 1_555 1_554
C(35) H(33) 3.13(5) 1_555 1_556
C(35) H(32) 3.16(4) 1_555 1_556
C(35) H(45) 3.4(1) 1_555 1_564
C(36) H(33) 2.91(5) 1_555 1_556
C(36) H(45) 3.2(1) 1_555 1_564
C(36) H(32) 3.42(4) 1_555 1_556
C(38) H(41) 3.22(5) 1_555 1_556
C(38) H(32) 3.36(5) 1_555 1_556
C(38) H(13) 3.40(7) 1_555 1_554
C(39) H(41) 2.97(6) 1_555 1_556
C(39) H(32) 3.09(5) 1_555 1_556
C(39) H(29) 3.42(4) 1_555 1_556
C(40) H(33) 3.45(5) 1_555 1_556
C(41) H(24) 3.33(5) 1_555 1_453
C(41) H(18) 3.55(5) 1_555 1_564
C(41) H(33) 3.58(5) 1_555 1_556
C(42) H(42) 3.38(3) 1_555 1_554
C(43) H(42) 3.19(3) 1_555 1_554
C(43) H(18) 3.33(5) 1_555 1_563
C(43) H(19) 3.35(6) 1_555 1_563
C(43) H(36) 3.39(3) 1_555 1_554
C(43) H(25) 3.43(5) 1_555 1_453
C(44) H(25) 2.98(5) 1_555 1_453
C(44) H(17) 3.16(5) 1_555 1_564
C(44) H(1) 3.35(5) 1_555 1_464
C(44) H(2) 3.37(5) 1_555 1_464
C(45) H(18) 3.15(5) 1_555 1_564
C(45) H(25) 3.17(5) 1_555 1_453
C(45) H(26) 3.32(4) 1_555 1_454
C(45) H(1) 3.33(5) 1_555 1_464
C(45) H(17) 3.37(5) 1_555 1_564
C(46) H(18) 3.08(5) 1_555 1_564
C(46) H(24) 3.26(5) 1_555 1_453
C(46) H(33) 3.37(5) 1_555 1_556
C(46) H(26) 3.38(4) 1_555 1_454
C(47) H(24) 3.18(5) 1_555 1_453
C(48) H(24) 3.01(5) 1_555 1_453
C(49) H(6) 3.04(3) 1_555 1_454
C(49) H(23) 3.04(4) 1_555 1_453
C(49) H(24) 3.24(5) 1_555 1_453
C(50) H(23) 3.00(4) 1_555 1_453
C(50) H(5) 3.08(3) 1_555 1_454
C(50) H(6) 3.09(3) 1_555 1_454
C(50) H(7) 3.47(3) 1_555 1_453
C(51) H(5) 3.38(4) 1_555 1_454
C(51) H(31) 3.40(5) 1_555 1_554
C(52) H(31) 3.12(5) 1_555 1_554
C(52) H(24) 3.56(5) 1_555 1_453
C(53) H(26) 2.86(4) 1_555 1_545
C(53) H(10) 2.87(4) 1_555 1_555
C(53) H(28) 3.33(5) 1_555 1_546
C(53) H(27) 3.37(4) 1_555 1_545
C(53) H(19) 3.54(6) 1_555 1_554
H(1) H(34) 2.71(7) 1_555 1_646
H(1) H(35) 2.71(7) 1_555 1_646
H(1) H(43) 2.9(1) 1_555 1_554
H(1) H(17) 3.10(7) 1_555 1_655
H(1) H(9) 3.36(6) 1_555 1_554
H(2) H(18) 3.00(7) 1_555 1_654
H(2) H(17) 3.23(7) 1_555 1_655
H(2) H(46) 3.43(8) 1_555 1_554
H(2) H(43) 3.6(1) 1_555 1_554
H(2) H(9) 3.58(6) 1_555 1_554
H(2) H(19) 3.58(8) 1_555 1_654
H(3) H(16) 3.46(7) 1_555 1_654
H(3) H(16) 3.60(7) 1_555 1_655
H(4) H(15) 2.90(7) 1_555 1_655
H(4) H(16) 3.44(6) 1_555 1_655
H(4) H(14) 3.45(6) 1_555 1_655
H(4) H(13) 3.57(8) 1_555 1_654
H(5) H(39) 2.60(6) 1_555 1_656
H(5) H(15) 3.30(6) 1_555 1_655
H(5) H(40) 3.30(7) 1_555 1_656
H(6) H(38) 2.82(7) 1_555 1_656
H(6) H(39) 2.97(6) 1_555 1_656
H(6) H(40) 3.39(7) 1_555 1_657
H(6) H(11) 3.39(7) 1_555 1_554
H(7) H(39) 2.69(6) 1_555 1_657
H(7) H(38) 3.32(8) 1_555 1_656
H(7) H(11) 3.44(7) 1_555 1_554
H(7) H(23) 3.51(5) 1_555 1_555
H(8) H(20) 3.21(5) 1_555 1_554
H(8) H(21) 3.54(4) 1_555 1_554
H(9) H(43) 3.3(1) 1_555 1_555
H(9) H(44) 3.4(1) 1_555 1_555
H(9) H(46) 3.51(7) 1_555 1_555
H(10) H(20) 2.68(5) 1_555 1_554
H(10) H(43) 2.7(1) 1_555 1_555
H(10) H(46) 2.73(7) 1_555 1_555
H(11) H(39) 3.14(8) 1_555 1_657
H(11) H(38) 3.41(9) 1_555 1_657
H(11) H(15) 3.59(8) 1_555 1_556
H(12) H(38) 2.8(1) 1_555 1_657
H(12) H(15) 3.1(1) 1_555 1_556
H(12) H(14) 3.2(1) 1_555 1_556
H(12) H(23) 3.6(1) 1_555 1_555
H(13) H(30) 2.73(9) 1_555 1_556
H(13) H(40) 2.93(9) 1_555 1_557
H(13) H(31) 3.34(8) 1_555 1_556
H(13) H(22) 3.51(7) 1_555 1_556
H(13) H(23) 3.51(7) 1_555 1_555
H(14) H(22) 2.84(7) 1_555 1_555
H(14) H(40) 3.57(8) 1_555 1_556
H(16) H(20) 3.39(6) 1_555 1_554
H(17) H(34) 3.11(7) 1_555 1_546
H(17) H(35) 3.45(7) 1_555 1_546
H(17) H(44) 3.5(1) 1_555 1_555
H(17) H(19) 3.48(7) 1_555 1_554
H(18) H(33) 2.50(7) 1_555 1_547
H(18) H(28) 2.89(7) 1_555 1_546
H(18) H(34) 3.16(7) 1_555 1_547
H(18) H(36) 3.29(6) 1_555 1_546
H(18) H(35) 3.38(7) 1_555 1_546
H(19) H(33) 2.74(7) 1_555 1_547
H(19) H(44) 3.1(1) 1_555 1_556
H(19) H(27) 3.11(7) 1_555 1_546
H(19) H(28) 3.40(7) 1_555 1_546
H(19) H(46) 3.55(8) 1_555 1_556
H(20) H(46) 3.12(8) 1_555 1_556
H(20) H(44) 3.40(10) 1_555 1_556
H(22) H(38) 3.12(8) 1_555 1_656
H(22) H(30) 3.19(8) 1_555 1_556
H(22) H(41) 3.59(7) 1_555 1_556
H(23) H(39) 3.12(6) 1_555 1_657
H(23) H(38) 3.16(7) 1_555 1_657
H(23) H(37) 3.44(5) 1_555 1_656
H(23) H(30) 3.50(7) 1_555 1_556
H(24) H(37) 3.35(7) 1_555 1_657
H(24) H(37) 3.44(7) 1_555 1_656
H(24) H(36) 3.50(6) 1_555 1_657
H(25) H(36) 2.69(6) 1_555 1_656
H(25) H(34) 3.07(7) 1_555 1_657
H(25) H(45) 3.4(1) 1_555 1_565
H(25) H(35) 3.42(7) 1_555 1_657
H(25) H(37) 3.50(6) 1_555 1_656
H(26) H(35) 2.72(6) 1_555 1_656
H(26) H(36) 2.80(5) 1_555 1_656
H(26) H(43) 3.3(1) 1_555 1_565
H(26) H(46) 3.46(9) 1_555 1_565
H(27) H(45) 3.2(1) 1_555 1_564
H(27) H(33) 3.25(6) 1_555 1_556
H(27) H(35) 3.29(6) 1_555 1_656
H(27) H(45) 3.3(1) 1_555 1_565
H(27) H(46) 3.34(8) 1_555 1_565
H(27) H(43) 3.5(1) 1_555 1_564
H(27) H(32) 3.58(5) 1_555 1_556
H(28) H(45) 2.7(1) 1_555 1_564
H(28) H(33) 2.79(6) 1_555 1_556
H(28) H(44) 3.3(1) 1_555 1_564
H(28) H(43) 3.4(1) 1_555 1_564
H(31) H(41) 2.51(7) 1_555 1_556
H(31) H(32) 2.97(6) 1_555 1_556
H(31) H(40) 2.99(8) 1_555 1_556
H(32) H(42) 3.06(5) 1_555 1_554
H(33) H(42) 2.82(5) 1_555 1_554
H(33) H(36) 3.03(6) 1_555 1_554
H(34) H(36) 3.43(6) 1_555 1_554
H(35) H(46) 3.02(8) 1_555 1_464
H(1) N(1) 2.53(5) 1_555 1_555
H(1) O 2.98(5) 1_555 1_555
H(9) N(1) 2.85(3) 1_555 1_555
H(10) N(1) 2.51(3) 1_555 1_555
H(10) O 3.13(3) 1_555 1_555
H(12) N(2) 3.2(1) 1_555 1_556
H(13) N(2) 2.99(7) 1_555 1_556
H(20) N(1) 2.80(4) 1_555 1_556
H(21) N(1) 3.28(3) 1_555 1_556
H(22) N(2) 2.54(5) 1_555 1_555
H(26) O 2.66(4) 1_555 1_565
H(27) O 2.90(4) 1_555 1_565
H(29) N(2) 3.17(4) 1_555 1_554
H(30) N(2) 2.51(6) 1_555 1_555
H(31) N(2) 2.61(5) 1_555 1_555
H(35) O 2.80(5) 1_555 1_464
H(41) N(2) 2.66(6) 1_555 1_554
